data_1575345
loop_
_publ_author_name
'Chu, Jin-Peng'
'Ma, Zhen-Sha'
'Xia, Jun'
'Zhou, Kang'
'Zhang, Zhi-Qiang'
'Liu, Xiao-Yuan'

_publ_section_title
;
 A hexatopic-carboxylate-based <b>csq</b> type luminescent
 zirconium-organic framework for the detection of glutathione.
;
_journal_issue 35
_journal_name_full 'Dalton transactions (Cambridge, England : 2003)'
_journal_page_first 13035
_journal_page_last 13039
_journal_paper_doi 10.1039/d5dt01810b
_journal_volume 54
_journal_year 2025
_chemical_formula_moiety 'C63 H42 N4 O20 S Zr3, 1[C5H11NO]'
_chemical_formula_sum 'C68 H53 N5 O21 S Zr3'
_chemical_formula_weight 1581.87
_chemical_name_systematic HIAM-4062
_space_group_crystal_system hexagonal
_space_group_IT_number 191
_space_group_name_Hall '-P 6 2'
_space_group_name_H-M_alt 'P 6/m m m'
_atom_sites_solution_hydrogens mixed
_atom_sites_solution_primary dual
_audit_creation_date 2025-07-23
_audit_creation_method
;
Olex2 1.3
(compiled 2020.11.12 svn.r5f609507 for OlexSys, GUI svn.r6408)
;
_audit_update_record
;
2025-07-24 deposited with the CCDC.	2025-08-07 downloaded from the CCDC.
;
_cell_angle_alpha 90
_cell_angle_beta 90
_cell_angle_gamma 120
_cell_formula_units_Z 6
_cell_length_a 40.0687(13)
_cell_length_b 40.0687(13)
_cell_length_c 20.3005(11)
_cell_measurement_reflns_used 9941
_cell_measurement_temperature 193.15
_cell_measurement_theta_max 56.045
_cell_measurement_theta_min 2.193
_cell_volume 28226(2)
_computing_cell_refinement 'SAINT V8.40B (?, 2016)'
_computing_data_reduction 'SAINT V8.40B (?, 2016)'
_computing_molecular_graphics 'Olex2 1.3 (Dolomanov et al., 2009)'
_computing_publication_material 'Olex2 1.3 (Dolomanov et al., 2009)'
_computing_structure_refinement 'SHELXL 2017/1 (Sheldrick, 2015)'
_computing_structure_solution 'SHELXT 2018/2 (Sheldrick, 2018)'
_diffrn_ambient_temperature 193.15
_diffrn_measured_fraction_theta_full 0.994
_diffrn_measured_fraction_theta_max 0.994
_diffrn_measurement_device_type 'Bruker APEX-II CCD'
_diffrn_measurement_method '\f and \w scans'
_diffrn_radiation_type GaK\a
_diffrn_radiation_wavelength 1.34139
_diffrn_reflns_av_R_equivalents 0.1272
_diffrn_reflns_av_unetI/netI 0.0528
_diffrn_reflns_Laue_measured_fraction_full 0.994
_diffrn_reflns_Laue_measured_fraction_max 0.994
_diffrn_reflns_limit_h_max 50
_diffrn_reflns_limit_h_min -40
_diffrn_reflns_limit_k_max 48
_diffrn_reflns_limit_k_min -50
_diffrn_reflns_limit_l_max 22
_diffrn_reflns_limit_l_min -25
_diffrn_reflns_number 167608
_diffrn_reflns_point_group_measured_fraction_full 0.994
_diffrn_reflns_point_group_measured_fraction_max 0.994
_diffrn_reflns_theta_full 53.594
_diffrn_reflns_theta_max 57.012
_diffrn_reflns_theta_min 6.594
_diffrn_source_current 2.86
_diffrn_source_power 0.1993134
_diffrn_source_voltage 69.69
_diffrn_standards_number 0
_exptl_absorpt_coefficient_mu 1.123
_exptl_absorpt_correction_T_max 0.7512
_exptl_absorpt_correction_T_min 0.6555
_exptl_absorpt_correction_type multi-scan
_exptl_absorpt_process_details
;
SADABS-2016/2 (Bruker,2016/2) was used for absorption correction.
wR2(int) was 0.0912 before and 0.0682 after correction.
The Ratio of minimum to maximum transmission is 0.8726.
The \l/2 correction factor is Not present.
;
_exptl_crystal_colour 'light yellow'
_exptl_crystal_colour_modifier light
_exptl_crystal_colour_primary yellow
_exptl_crystal_density_diffrn 0.558
_exptl_crystal_description hexagonal
_exptl_crystal_F_000 4800
_exptl_crystal_size_max 0.13
_exptl_crystal_size_mid 0.12
_exptl_crystal_size_min 0.1
_refine_diff_density_max 0.680
_refine_diff_density_min -0.787
_refine_diff_density_rms 0.055
_refine_ls_extinction_method none
_refine_ls_goodness_of_fit_ref 1.018
_refine_ls_hydrogen_treatment constr
_refine_ls_matrix_type full
_refine_ls_number_parameters 398
_refine_ls_number_reflns 10566
_refine_ls_number_restraints 529
_refine_ls_restrained_S_all 1.053
_refine_ls_R_factor_all 0.0807
_refine_ls_R_factor_gt 0.0601
_refine_ls_shift/su_max 0.003
_refine_ls_shift/su_mean 0.000
_refine_ls_structure_factor_coef Fsqd
_refine_ls_weighting_details 'w=1/[\s^2^(Fo^2^)+(0.1209P)^2^] where P=(Fo^2^+2Fc^2^)/3'
_refine_ls_weighting_scheme calc
_refine_ls_wR_factor_gt 0.1780
_refine_ls_wR_factor_ref 0.1919
_reflns_Friedel_coverage 0.000
_reflns_number_gt 6945
_reflns_number_total 10566
_reflns_threshold_expression 'I > 2\s(I)'
_cod_data_source_file d5dt01810b2.cif
_cod_data_source_block 230831zh_zhcz250355_3_0m
_cod_depositor_comments 'Adding full bibliography for 1575345.cif.'
_cod_database_code 1575345
_shelx_shelxl_version_number 2017/1
_shelx_space_group_comment
;
The symmetry employed for this shelxl refinement is uniquely defined
by the following loop, which should always be used as a source of
symmetry information in preference to the above space-group names.
They are only intended as comments.
;
_shelx_estimated_absorpt_t_max 0.896
_shelx_estimated_absorpt_t_min 0.868
_olex2_refinement_description
;
1. Fixed Uiso
 At 1.2 times of:
  All C(H) groups, All N(H) groups
 At 1.5 times of:
  All O(H) groups, All O(H,H) groups
2. Restrained distances
 C19-C27
 1.5 with sigma of 0.01
 N3-C18 = N4-C18
 1.35 with sigma of 0.01
 C18-C13 = C20-C19 = C28-C27 = C34-C31 = C24-C23
 1.5 with sigma of 0.01
 N3-C27 = N4-C19
 1.4 with sigma of 0.01
 O3-C24 = O4-C24 = O6-C34 = O5-C34
 1.25 with sigma of 0.01
 O6-O5 = O3-O4
 2.2 with sigma of 0.01
 C18-C27
 2.2 with sigma of 0.01
 C19-C18
 2.2 with sigma of 0.01
 N1-C16 \\sim N2-C17
 with sigma of 0.02
 S1-N1 \\sim S1-N2
 with sigma of 0.02
 C19-C21 \\sim C26-C19 \\sim C28-C19 \\sim N3-C28
 with sigma of 0.02
 C24-C25 \\sim C24-C22
 with sigma of 0.02
 O6-C31 \\sim O5-C31 \\sim O4-C23 \\sim O3-C23
 with sigma of 0.02
 C27-C29 \\sim C33-C27
 with sigma of 0.02
 C34-C32 \\sim C34-C30
 with sigma of 0.02
 S1-C17 \\sim S1-C16
 with sigma of 0.02
3. Restrained planarity
 C12, S1, C17, C13, C16, C15, C14, N1, N2
 with sigma of 0.1
 C23, C24, O4, O3
 with sigma of 0.1
 C31, O5, O6, C34
 with sigma of 0.1
 C18, N3, C27, C19, N4
 with sigma of 0.1
 C27, C28, C33, C32, C31, C30, C29, C34
 with sigma of 0.1
 C20, C26, C25, C23, C22, C21, C24, C19
 with sigma of 0.1
 C16, C17, S1, N2, N1
 with sigma of 0.1
 C33, C32, H32, C30, C29, C31, C34, C28
 with sigma of 0.1
4. Rigid bond restraints
 All non-hydrogen atoms
 with sigma for 1-2 distances of 0.04 and sigma for 1-3 distances of 0.08
5. Uiso/Uaniso restraints and constraints
All non-hydrogen atoms have similar U: within 2A with sigma of 0.02 and sigma
for terminal atoms of 0.04 within 2A
Uanis(C12) \\sim Ueq, Uanis(C13) \\sim Ueq, Uanis(C14) \\sim Ueq, Uanis(C15)
\\sim Ueq: with sigma of 0.02 and sigma for terminal atoms of 0.04
6. Others
 Fixed Sof: H9A(0.5) H9B(0.5) C12(0.25) C13(0.25) C14(0.25) H14(0.25)
 C15(0.25) C16(0.25) C17(0.25) S1(0.25) N2(0.25) N1(0.25) C18(0.25) N3(0.25)
 C27(0.25) C19(0.25) N4(0.25) H4A(0.25) C28(0.25) C33(0.25) H33(0.25) C32(0.25)
 H32(0.25) C31(0.25) C30(0.25) H30(0.25) C29(0.25) H29(0.25) C20(0.25)
 C26(0.25) H26(0.25) C25(0.25) H25(0.25) C23(0.25) C22(0.25) H22(0.25)
 C21(0.25) H21(0.25) O5(0.25) H5(0.25) O6(0.25) C24(0.25) O4(0.25) H4B(0.25)
 O3(0.25) C34(0.25)
7.a Riding coordinates:
 O10(H10A,H10B), O9(H9A,H9B), C8(H8), C10(H10), O5(H5), O4(H4B)
7.b Aromatic/amide H refined with riding coordinates:
 C7(H7), C6(H6), C4(H4), C3(H3), C14(H14), N4(H4A), C33(H33), C32(H32),
 C30(H30), C29(H29), C26(H26), C25(H25), C22(H22), C21(H21)
7.c Fitted hexagon refined as free rotating group:
 C12(C13,C14,C15,C16,C17), C28(C33,C32,C31,C30,C29), C20(C26,C25,C23,C22,C21)
;
_smtbx_masks_special_details
;
A solvent mask was calculated and 325 electrons were 
found in a volume of 17141\%A^3^ in 1 void per unit cell. 
This is consistent with the presence of 
1[C5H11NO] per Asymmetric Unit 
which account for 336 electrons 
per unit cell.
;
_smtbx_masks_void_probe_radius 1.2
_smtbx_masks_void_truncation_radius 1.2
_olex2_submission_special_instructions 'No special instructions were received'

loop_
_space_group_symop_operation_xyz
'x, y, z'
'x-y, x, z'
'-y, x-y, z'
'-x, -y, z'
'-x+y, -x, z'
'y, -x+y, z'
'-y, -x, -z'
'x-y, -y, -z'
'x, x-y, -z'
'y, x, -z'
'-x+y, y, -z'
'-x, -x+y, -z'
'-x, -y, -z'
'-x+y, -x, -z'
'y, -x+y, -z'
'x, y, -z'
'x-y, x, -z'
'-y, x-y, -z'
'y, x, z'
'-x+y, y, z'
'-x, -x+y, z'
'-y, -x, z'
'x-y, -y, z'
'x, x-y, z'

loop_
_atom_site_label
_atom_site_type_symbol
_atom_site_fract_x
_atom_site_fract_y
_atom_site_fract_z
_atom_site_U_iso_or_equiv
_atom_site_adp_type
_atom_site_occupancy
_atom_site_site_symmetry_order
_atom_site_calc_flag
_atom_site_refinement_flags_posn
_atom_site_refinement_flags_adp
_atom_site_refinement_flags_occupancy
_atom_site_disorder_assembly
_atom_site_disorder_group
Zr1 Zr 0.07058(2) -0.46471(2) 0.000000 0.05426(17) Uani 1 4 d S TU P . .
Zr2 Zr 0.000000 -0.54388(2) 0.08736(2) 0.06166(16) Uani 1 2 d S TU P . .
O2 O 0.10291(5) -0.41489(7) 0.06538(10) 0.0695(6) Uani 1 1 d . U . . .
O1 O 0.05763(6) -0.40986(7) 0.12362(12) 0.0848(7) Uani 1 1 d . U . . .
O7 O 0.03448(10) -0.48276(5) 0.0857(2) 0.0995(13) Uani 1 2 d S TU P . .
O8 O 0.03420(10) -0.52706(11) 0.000000 0.1053(14) Uani 1 2 d S TU P . .
O10 O 0.000000 -0.59794(11) 0.0832(2) 0.1118(14) Uani 1 2 d S TU P . .
H10A H 0.000000 -0.611973 0.115896 0.168 Uiso 1 2 d R U P . .
H10B H 0.000000 -0.610483 0.048196 0.168 Uiso 1 2 d R U P . .
O9 O 0.000000 -0.53752(13) 0.19554(17) 0.1177(16) Uani 1 2 d S TU P . .
H9A H 0.016460 -0.543276 0.212281 0.177 Uiso 0.5 1 d R U P . .
H9B H -0.022170 -0.554896 0.211171 0.177 Uiso 0.5 1 d R U P . .
C1 C 0.09237(9) -0.39985(10) 0.10924(17) 0.0721(9) Uani 1 1 d . U . . .
C2 C 0.12344(9) -0.36775(11) 0.14665(16) 0.0803(11) Uani 1 1 d . U . . .
C7 C 0.16099(10) -0.35195(12) 0.12675(18) 0.0947(13) Uani 1 1 d . U . . .
H7 H 0.167080 -0.361850 0.088938 0.114 Uiso 1 1 calc R U . . .
C6 C 0.19048(11) -0.32127(13) 0.16184(18) 0.1087(16) Uani 1 1 d . U . . .
H6 H 0.216444 -0.310523 0.147677 0.130 Uiso 1 1 calc R U . . .
C5 C 0.18221(11) -0.30669(12) 0.21628(17) 0.1001(14) Uani 1 1 d . U . . .
C4 C 0.14415(11) -0.32270(13) 0.23683(19) 0.1079(16) Uani 1 1 d . U . . .
H4 H 0.138029 -0.312970 0.274819 0.130 Uiso 1 1 calc R U . . .
C3 C 0.11507(11) -0.35308(12) 0.20144(18) 0.0989(13) Uani 1 1 d . U . . .
H3 H 0.089053 -0.363839 0.215315 0.119 Uiso 1 1 calc R U . . .
C9 C 0.21419(11) -0.27409(11) 0.25393(17) 0.0981(14) Uani 1 1 d . U . . .
C8 C 0.24466(10) -0.24466(10) 0.2200(2) 0.103(2) Uani 1 2 d S TU P . .
H8 H 0.246106 -0.246110 0.173477 0.124 Uiso 1 2 d R U P . .
C10 C 0.21378(12) -0.27328(12) 0.32101(17) 0.1113(17) Uani 1 1 d . U . . .
H10 H 0.193001 -0.293745 0.344211 0.134 Uiso 1 1 d R U . . .
C11 C 0.24347(11) -0.24347(11) 0.3560(2) 0.108(2) Uani 1 2 d S TU P . .
C12 C 0.2431(11) -0.2474(6) 0.4311(8) 0.117(6) Uani 0.25 1 d G U P A -1
C13 C 0.2463(6) -0.2145(4) 0.4603(9) 0.130(6) Uani 0.25 1 d DG U P A -1
C14 C 0.2439(5) -0.2126(3) 0.5284(10) 0.106(6) Uani 0.25 1 d G U P A -1
H14 H 0.246087 -0.190130 0.548302 0.127 Uiso 0.25 1 calc R U P A -1
C15 C 0.2381(10) -0.2436(5) 0.5672(7) 0.115(7) Uani 0.25 1 d G U P A -1
C16 C 0.2349(5) -0.2765(4) 0.5381(9) 0.156(7) Uani 0.25 1 d DG U P A -1
C17 C 0.2373(5) -0.2784(3) 0.4700(9) 0.159(7) Uani 0.25 1 d DG U P A -1
S1 S 0.2224(3) -0.3393(2) 0.5116(11) 0.227(6) Uani 0.25 1 d D U P A -1
N2 N 0.2304(11) -0.3138(6) 0.4469(11) 0.198(9) Uani 0.25 1 d D U P A -1
N1 N 0.2274(11) -0.3102(6) 0.5694(13) 0.207(10) Uani 0.25 1 d D U P A -1
C18 C 0.2560(7) -0.1757(4) 0.4326(9) 0.204(8) Uani 0.25 1 d D U P A -1
N3 N 0.2901(6) -0.1408(5) 0.4440(8) 0.248(9) Uani 0.25 1 d D U P A -1
C27 C 0.2871(6) -0.1164(4) 0.3980(10) 0.267(9) Uani 0.25 1 d D U P A -1
C19 C 0.2522(6) -0.1386(6) 0.3569(11) 0.258(10) Uani 0.25 1 d D U P A -1
N4 N 0.2334(6) -0.1757(5) 0.3810(10) 0.258(10) Uani 0.25 1 d D U P A -1
H4A H 0.211582 -0.195255 0.366734 0.310 Uiso 0.25 1 calc R U P A -1
C28 C 0.3179(5) -0.0779(4) 0.3788(9) 0.319(11) Uani 0.25 1 d DG U P A -1
C33 C 0.3234(7) -0.0658(5) 0.3135(9) 0.353(13) Uani 0.25 1 d DG U P A -1
H33 H 0.307627 -0.083003 0.279925 0.424 Uiso 0.25 1 calc R U P A -1
C32 C 0.3519(7) -0.0286(6) 0.2974(9) 0.349(13) Uani 0.25 1 d DG U P A -1
H32 H 0.355655 -0.020367 0.252802 0.418 Uiso 0.25 1 calc R U P A -1
C31 C 0.3750(6) -0.0035(4) 0.3466(11) 0.394(13) Uani 0.25 1 d DG U P A -1
C30 C 0.3695(7) -0.0156(5) 0.4118(10) 0.354(14) Uani 0.25 1 d DG U P A -1
H30 H 0.385281 0.001537 0.445414 0.425 Uiso 0.25 1 calc R U P A -1
C29 C 0.3410(7) -0.0528(5) 0.4279(9) 0.318(13) Uani 0.25 1 d DG U P A -1
H29 H 0.337253 -0.061098 0.472539 0.382 Uiso 0.25 1 calc R U P A -1
C20 C 0.2401(7) -0.1212(6) 0.3038(10) 0.363(13) Uani 0.25 1 d DG U P A -1
C26 C 0.2553(8) -0.0815(6) 0.3051(14) 0.434(16) Uani 0.25 1 d DG U P A -1
H26 H 0.276060 -0.065962 0.333862 0.520 Uiso 0.25 1 calc R U P A -1
C25 C 0.2400(9) -0.0645(6) 0.2645(16) 0.468(17) Uani 0.25 1 d DG U P A -1
H25 H 0.250427 -0.037338 0.265478 0.561 Uiso 0.25 1 calc R U P A -1
C23 C 0.2096(8) -0.0871(8) 0.2225(13) 0.469(15) Uani 0.25 1 d DG U P A -1
C22 C 0.1944(9) -0.1268(8) 0.2211(13) 0.469(17) Uani 0.25 1 d DG U P A -1
H22 H 0.173607 -0.142341 0.192396 0.563 Uiso 0.25 1 calc R U P A -1
C21 C 0.2096(9) -0.1438(6) 0.2617(13) 0.419(16) Uani 0.25 1 d DG U P A -1
H21 H 0.199240 -0.170966 0.260780 0.502 Uiso 0.25 1 calc R U P A -1
O5 O 0.4257(11) 0.0272(9) 0.2733(18) 0.52(2) Uani 0.25 1 d D U P A -1
H5 H 0.445121 0.044979 0.254366 0.786 Uiso 0.25 1 d R U P A -1
O6 O 0.4323(11) 0.0503(9) 0.3744(17) 0.51(2) Uani 0.25 1 d D U P A -1
C24 C 0.1982(9) -0.0668(9) 0.1738(13) 0.490(17) Uani 0.25 1 d D U P A -1
O4 O 0.1910(15) -0.0802(12) 0.1175(14) 0.51(2) Uani 0.25 1 d D U P A -1
H4B H 0.186611 -0.072659 0.081678 0.766 Uiso 0.25 1 d R U P A -1
O3 O 0.2022(14) -0.0354(11) 0.1921(17) 0.50(2) Uani 0.25 1 d D U P A -1
C34 C 0.4133(7) 0.0293(5) 0.3282(14) 0.448(16) Uani 0.25 1 d D U P A -1

loop_
_atom_site_aniso_label
_atom_site_aniso_U_11
_atom_site_aniso_U_22
_atom_site_aniso_U_33
_atom_site_aniso_U_23
_atom_site_aniso_U_13
_atom_site_aniso_U_12
Zr1 0.0343(2) 0.0784(3) 0.0354(3) 0.000 0.000 0.01714(12)
Zr2 0.0408(2) 0.0838(3) 0.0461(2) 0.01068(16) 0.000 0.02038(10)
O2 0.0477(11) 0.0871(15) 0.0469(11) -0.0108(11) -0.0044(9) 0.0137(10)
O1 0.0457(12) 0.0971(17) 0.0781(16) -0.0319(13) 0.0015(11) 0.0106(12)
O7 0.063(2) 0.092(2) 0.134(4) 0.0246(11) 0.049(2) 0.0313(10)
O8 0.077(2) 0.115(3) 0.0442(18) 0.000 0.000 -0.012(2)
O10 0.104(3) 0.110(2) 0.119(3) 0.018(2) 0.000 0.0522(15)
O9 0.0563(19) 0.196(4) 0.054(2) 0.022(2) 0.000 0.0282(10)
C1 0.0508(18) 0.078(2) 0.0592(19) -0.0119(17) -0.0026(15) 0.0106(15)
C2 0.0548(18) 0.088(2) 0.0553(19) -0.0147(17) 0.0024(15) 0.0032(17)
C7 0.058(2) 0.104(3) 0.069(2) -0.023(2) 0.0049(17) 0.0004(19)
C6 0.066(2) 0.121(3) 0.066(2) -0.020(2) 0.0077(18) -0.008(2)
C5 0.074(2) 0.100(3) 0.051(2) -0.0121(19) 0.0018(17) -0.013(2)
C4 0.077(2) 0.113(3) 0.063(2) -0.021(2) 0.0099(19) -0.005(2)
C3 0.068(2) 0.104(3) 0.070(2) -0.017(2) 0.0082(18) 0.002(2)
C9 0.085(2) 0.085(2) 0.054(2) -0.0070(18) 0.0046(18) -0.011(2)
C8 0.089(2) 0.089(2) 0.047(3) -0.0037(17) 0.0037(17) -0.019(3)
C10 0.091(3) 0.096(3) 0.051(2) -0.0108(19) 0.0039(19) -0.025(2)
C11 0.097(2) 0.097(2) 0.047(3) -0.0090(18) 0.0090(18) -0.015(3)
C12 0.132(10) 0.093(9) 0.041(7) -0.035(8) 0.011(9) -0.007(7)
C13 0.175(10) 0.122(9) 0.035(7) -0.027(7) 0.026(8) 0.030(8)
C14 0.122(9) 0.106(9) 0.048(8) -0.011(7) 0.012(7) 0.024(7)
C15 0.111(11) 0.084(10) 0.048(8) -0.009(8) 0.034(9) -0.027(7)
C16 0.244(12) 0.111(10) 0.051(8) -0.014(9) -0.003(12) 0.042(10)
C17 0.245(12) 0.126(10) 0.061(8) -0.040(9) 0.009(11) 0.059(10)
S1 0.347(9) 0.133(4) 0.129(15) -0.005(6) 0.028(9) 0.066(5)
N2 0.325(14) 0.145(12) 0.085(14) -0.004(11) 0.006(13) 0.088(12)
N1 0.319(15) 0.139(12) 0.091(13) 0.008(10) 0.036(13) 0.061(12)
C18 0.326(16) 0.166(12) 0.070(9) -0.015(10) 0.033(12) 0.086(12)
N3 0.423(19) 0.123(12) 0.123(12) 0.003(11) 0.046(14) 0.080(14)
C27 0.441(19) 0.174(14) 0.142(14) 0.005(12) 0.067(14) 0.119(14)
C19 0.402(19) 0.217(16) 0.152(14) 0.021(13) 0.054(14) 0.153(15)
N4 0.357(18) 0.231(15) 0.115(13) 0.004(12) 0.055(14) 0.092(15)
C28 0.48(2) 0.211(17) 0.204(17) 0.001(15) 0.048(18) 0.129(17)
C33 0.51(3) 0.23(2) 0.26(2) -0.039(18) 0.08(2) 0.139(19)
C32 0.51(3) 0.22(2) 0.30(2) -0.070(18) 0.10(2) 0.170(19)
C31 0.54(3) 0.25(2) 0.32(2) -0.024(19) 0.06(2) 0.143(19)
C30 0.50(3) 0.23(2) 0.28(2) 0.003(18) 0.02(2) 0.149(19)
C29 0.49(3) 0.21(2) 0.23(2) 0.015(17) 0.02(2) 0.157(19)
C20 0.45(2) 0.34(2) 0.212(19) 0.027(18) -0.014(17) 0.134(19)
C26 0.50(3) 0.39(2) 0.26(2) 0.06(2) -0.06(2) 0.11(2)
C25 0.54(3) 0.42(3) 0.27(2) 0.07(2) -0.09(2) 0.11(2)
C23 0.54(3) 0.43(3) 0.28(2) 0.06(2) -0.10(2) 0.13(2)
C22 0.52(3) 0.43(3) 0.26(2) 0.04(2) -0.07(2) 0.09(2)
C21 0.47(3) 0.40(2) 0.23(2) 0.01(2) -0.02(2) 0.10(2)
O5 0.76(4) 0.34(3) 0.35(3) -0.02(3) 0.20(3) 0.18(3)
O6 0.67(5) 0.22(3) 0.36(3) -0.03(3) -0.04(4) 0.02(3)
C24 0.57(3) 0.46(3) 0.33(3) 0.05(3) -0.12(3) 0.17(3)
O4 0.60(4) 0.52(4) 0.34(3) 0.07(3) -0.16(3) 0.22(4)
O3 0.58(4) 0.49(4) 0.44(4) 0.04(3) -0.11(4) 0.28(3)
C34 0.61(3) 0.26(2) 0.34(3) -0.02(2) 0.07(3) 0.11(2)

loop_
_atom_type_symbol
_atom_type_description
_atom_type_scat_dispersion_real
_atom_type_scat_dispersion_imag
_atom_type_scat_source
C C 0.0137 0.0067 'International Tables Vol C Tables 4.2.6.8 and 6.1.1.4'
H H 0.0000 0.0000 'International Tables Vol C Tables 4.2.6.8 and 6.1.1.4'
N N 0.0241 0.0134 'International Tables Vol C Tables 4.2.6.8 and 6.1.1.4'
O O 0.0389 0.0241 'International Tables Vol C Tables 4.2.6.8 and 6.1.1.4'
S S 0.2925 0.4295 'International Tables Vol C Tables 4.2.6.8 and 6.1.1.4'
Zr Zr -0.3750 1.7612 'International Tables Vol C Tables 4.2.6.8 and 6.1.1.4'

loop_
_geom_angle_atom_site_label_1
_geom_angle_atom_site_label_2
_geom_angle_atom_site_label_3
_geom_angle
_geom_angle_site_symmetry_1
_geom_angle_site_symmetry_3
_geom_angle_publ_flag
Zr2 Zr1 Zr2 60.930(13) 13_545 4_545 ?
Zr2 Zr1 Zr2 60.930(13) 16 . ?
Zr2 Zr1 Zr2 91.117(14) 13_545 . ?
Zr2 Zr1 Zr2 91.116(13) 4_545 16 ?
Zr2 Zr1 Zr2 60.353(15) 13_545 16 ?
Zr2 Zr1 Zr2 60.355(15) 4_545 . ?
O2 Zr1 Zr2 110.79(6) 16 4_545 ?
O2 Zr1 Zr2 166.22(6) 24_545 13_545 ?
O2 Zr1 Zr2 111.06(5) 16 16 ?
O2 Zr1 Zr2 166.22(6) 16 . ?
O2 Zr1 Zr2 166.22(6) . 16 ?
O2 Zr1 Zr2 110.79(6) 9_545 . ?
O2 Zr1 Zr2 75.11(6) 16 13_545 ?
O2 Zr1 Zr2 166.22(6) 9_545 4_545 ?
O2 Zr1 Zr2 111.06(5) 9_545 13_545 ?
O2 Zr1 Zr2 111.06(5) . . ?
O2 Zr1 Zr2 75.11(6) . 4_545 ?
O2 Zr1 Zr2 111.06(5) 24_545 4_545 ?
O2 Zr1 Zr2 110.79(6) 24_545 16 ?
O2 Zr1 Zr2 110.79(6) . 13_545 ?
O2 Zr1 Zr2 75.11(6) 24_545 . ?
O2 Zr1 Zr2 75.11(6) 9_545 16 ?
O2 Zr1 O2 118.66(11) . 9_545 ?
O2 Zr1 O2 74.22(11) 24_545 9_545 ?
O2 Zr1 O2 75.62(12) 16 9_545 ?
O2 Zr1 O2 75.62(12) . 24_545 ?
O2 Zr1 O2 74.22(11) . 16 ?
O2 Zr1 O2 118.66(11) 16 24_545 ?
O7 Zr1 Zr2 90.13(10) . 16 ?
O7 Zr1 Zr2 34.85(5) . 4_545 ?
O7 Zr1 Zr2 34.86(5) 16 16 ?
O7 Zr1 Zr2 34.85(5) . . ?
O7 Zr1 Zr2 90.12(10) 16 4_545 ?
O7 Zr1 Zr2 34.85(5) 16 13_545 ?
O7 Zr1 Zr2 90.13(10) 16 . ?
O7 Zr1 Zr2 90.13(10) . 13_545 ?
O7 Zr1 O2 78.97(10) 16 9_545 ?
O7 Zr1 O2 78.96(10) . 24_545 ?
O7 Zr1 O2 78.96(10) 16 16 ?
O7 Zr1 O2 141.97(6) . 16 ?
O7 Zr1 O2 141.97(6) . 9_545 ?
O7 Zr1 O2 141.97(6) 16 24_545 ?
O7 Zr1 O2 78.96(10) . . ?
O7 Zr1 O2 141.96(6) 16 . ?
O7 Zr1 O7 108.5(2) . 16 ?
O7 Zr1 O8 70.16(9) . 9_545 ?
O7 Zr1 O8 70.15(9) 16 9_545 ?
O7 Zr1 O8 70.16(9) 16 . ?
O7 Zr1 O8 70.16(9) . . ?
O8 Zr1 Zr2 90.14(11) . 4_545 ?
O8 Zr1 Zr2 90.15(11) 9_545 . ?
O8 Zr1 Zr2 90.14(11) . 13_545 ?
O8 Zr1 Zr2 35.33(6) 9_545 4_545 ?
O8 Zr1 Zr2 35.33(6) . . ?
O8 Zr1 Zr2 35.33(6) 9_545 13_545 ?
O8 Zr1 Zr2 35.33(6) . 16 ?
O8 Zr1 Zr2 90.15(11) 9_545 16 ?
O8 Zr1 O2 142.68(6) 9_545 9_545 ?
O8 Zr1 O2 78.30(11) . 9_545 ?
O8 Zr1 O2 142.68(6) . 16 ?
O8 Zr1 O2 142.68(6) 9_545 24_545 ?
O8 Zr1 O2 78.30(11) 9_545 16 ?
O8 Zr1 O2 142.68(6) . . ?
O8 Zr1 O2 78.30(11) . 24_545 ?
O8 Zr1 O2 78.30(11) 9_545 . ?
O8 Zr1 O8 109.0(2) 9_545 . ?
Zr1 Zr2 Zr1 88.883(13) 13_545 . ?
Zr1 Zr2 Zr2 59.821(7) . 4_545 ?
Zr1 Zr2 Zr2 59.823(7) 13_545 4_545 ?
Zr1 Zr2 Zr2 59.533(7) 13_545 16 ?
Zr1 Zr2 Zr2 59.533(7) . 16 ?
Zr2 Zr2 Zr2 90.0 4_545 16 ?
O1 Zr2 Zr1 161.34(6) 24_545 13_545 ?
O1 Zr2 Zr1 161.34(6) 4_545 . ?
O1 Zr2 Zr1 72.47(6) 24_545 . ?
O1 Zr2 Zr1 72.46(6) 4_545 13_545 ?
O1 Zr2 Zr2 109.16(6) 24_545 16 ?
O1 Zr2 Zr2 109.16(6) 4_545 16 ?
O1 Zr2 Zr2 108.16(7) 24_545 4_545 ?
O1 Zr2 Zr2 108.16(7) 4_545 4_545 ?
O1 Zr2 O1 126.18(12) 24_545 4_545 ?
O7 Zr2 Zr1 35.16(9) 4_545 13_545 ?
O7 Zr2 Zr1 88.29(10) . 13_545 ?
O7 Zr2 Zr1 88.29(10) 4_545 . ?
O7 Zr2 Zr1 35.16(9) . . ?
O7 Zr2 Zr2 89.07(11) 4_545 16 ?
O7 Zr2 Zr2 34.25(7) 4_545 4_545 ?
O7 Zr2 Zr2 34.25(7) . 4_545 ?
O7 Zr2 Zr2 89.07(11) . 16 ?
O7 Zr2 O1 76.19(11) 4_545 4_545 ?
O7 Zr2 O1 139.86(11) 4_545 24_545 ?
O7 Zr2 O1 76.19(11) . 24_545 ?
O7 Zr2 O1 139.86(11) . 4_545 ?
O7 Zr2 O7 68.46(15) 4_545 . ?
O7 Zr2 O8 71.21(14) . . ?
O7 Zr2 O8 107.68(18) 4_545 . ?
O7 Zr2 O8 107.68(18) . 21 ?
O7 Zr2 O8 71.22(14) 4_545 21 ?
O7 Zr2 O10 145.62(7) 4_545 . ?
O7 Zr2 O10 145.62(7) . . ?
O7 Zr2 O9 85.45(16) 4_545 . ?
O7 Zr2 O9 85.45(16) . . ?
O8 Zr2 Zr1 88.31(11) . 13_545 ?
O8 Zr2 Zr1 36.08(11) . . ?
O8 Zr2 Zr1 36.08(11) 21 13_545 ?
O8 Zr2 Zr1 88.32(11) 21 . ?
O8 Zr2 Zr2 90.29(13) . 4_545 ?
O8 Zr2 Zr2 90.30(13) 21 4_545 ?
O8 Zr2 Zr2 33.79(8) . 16 ?
O8 Zr2 Zr2 33.79(8) 21 16 ?
O8 Zr2 O1 77.01(11) . 24_545 ?
O8 Zr2 O1 77.01(11) 21 4_545 ?
O8 Zr2 O1 140.09(10) 21 24_545 ?
O8 Zr2 O1 140.09(11) . 4_545 ?
O8 Zr2 O8 67.58(16) . 21 ?
O8 Zr2 O10 87.84(16) . . ?
O8 Zr2 O10 87.84(16) 21 . ?
O8 Zr2 O9 145.70(8) . . ?
O8 Zr2 O9 145.70(8) 21 . ?
O10 Zr2 Zr1 118.85(7) . . ?
O10 Zr2 Zr1 118.84(7) . 13_545 ?
O10 Zr2 Zr2 177.76(12) . 4_545 ?
O10 Zr2 Zr2 87.76(12) . 16 ?
O10 Zr2 O1 72.63(9) . 4_545 ?
O10 Zr2 O1 72.63(9) . 24_545 ?
O10 Zr2 O9 98.87(18) . . ?
O9 Zr2 Zr1 116.46(8) . . ?
O9 Zr2 Zr1 116.46(8) . 13_545 ?
O9 Zr2 Zr2 83.38(13) . 4_545 ?
O9 Zr2 Zr2 173.37(13) . 16 ?
O9 Zr2 O1 73.14(8) . 4_545 ?
O9 Zr2 O1 73.14(8) . 24_545 ?
C1 O2 Zr1 132.38(19) . . ?
C1 O1 Zr2 134.1(2) . 4_545 ?
Zr2 O7 Zr1 109.99(13) . . ?
Zr2 O7 Zr1 109.99(13) 4_545 . ?
Zr2 O7 Zr2 111.50(15) 4_545 . ?
Zr2 O8 Zr1 108.59(15) . . ?
Zr2 O8 Zr1 108.59(15) 16 . ?
Zr2 O8 Zr2 112.42(16) 16 . ?
Zr2 O10 H10A 128.0 . . ?
Zr2 O10 H10B 127.5 . . ?
H10A O10 H10B 104.5 . . ?
Zr2 O9 H9A 108.3 . . ?
Zr2 O9 H9A 108.30(10) . 21 ?
Zr2 O9 H9B 109.20(5) . 21 ?
Zr2 O9 H9B 109.2 . . ?
H9A O9 H9A 82.1 . 21 ?
H9A O9 H9B 104.6 . . ?
H9A O9 H9B 104.6 21 21 ?
H9A O9 H9B 24.4 . 21 ?
H9B O9 H9A 24.4 . 21 ?
H9B O9 H9B 124.4 . 21 ?
O2 C1 O1 125.8(3) . . ?
O2 C1 C2 116.2(3) . . ?
O1 C1 C2 118.0(3) . . ?
C7 C2 C1 120.3(3) . . ?
C7 C2 C3 119.2(3) . . ?
C3 C2 C1 120.6(3) . . ?
C2 C7 H7 119.8 . . ?
C2 C7 C6 120.3(4) . . ?
C6 C7 H7 119.8 . . ?
C7 C6 H6 119.7 . . ?
C5 C6 C7 120.6(4) . . ?
C5 C6 H6 119.7 . . ?
C6 C5 C4 119.3(3) . . ?
C6 C5 C9 120.0(4) . . ?
C4 C5 C9 120.7(4) . . ?
C5 C4 H4 120.2 . . ?
C5 C4 C3 119.6(4) . . ?
C3 C4 H4 120.2 . . ?
C2 C3 C4 121.0(4) . . ?
C2 C3 H3 119.5 . . ?
C4 C3 H3 119.5 . . ?
C8 C9 C5 119.6(3) . . ?
C10 C9 C5 120.9(3) . . ?
C10 C9 C8 119.5(3) . . ?
C9 C8 C9 120.3(5) . 22 ?
C9 C8 H8 119.8 . . ?
C9 C8 H8 119.8 22 . ?
C9 C10 H10 119.3 . . ?
C9 C10 C11 121.1(4) . . ?
C11 C10 H10 119.5 . . ?
C10 C11 C10 118.5(5) 22 . ?
C10 C11 C12 123.9(12) 22 . ?
C10 C11 C12 117.4(11) . . ?
C13 C12 C11 109.6(11) . . ?
C13 C12 C17 120.0 . . ?
C17 C12 C11 130.2(11) . . ?
C12 C13 C14 120.0 . . ?
C12 C13 C18 132.1(14) . . ?
C14 C13 C18 107.7(14) . . ?
C13 C14 H14 120.0 . . ?
C15 C14 C13 120.0 . . ?
C15 C14 H14 120.0 . . ?
C14 C15 C16 120.0 . . ?
C17 C16 C15 120.0 . . ?
N1 C16 C15 127.0(12) . . ?
N1 C16 C17 112.9(12) . . ?
C16 C17 C12 120.0 . . ?
N2 C17 C12 125.6(12) . . ?
N2 C17 C16 114.2(12) . . ?
N1 S1 N2 103.0(10) . . ?
C17 N2 S1 104.5(12) . . ?
C16 N1 S1 105.3(13) . . ?
N3 C18 C13 125.9(16) . . ?
N4 C18 C13 116.8(16) . . ?
N4 C18 N3 115.9(8) . . ?
C18 N3 C27 101.9(9) . . ?
N3 C27 C19 109.8(8) . . ?
N3 C27 C28 126.2(10) . . ?
C28 C27 C19 121.9(9) . . ?
C27 C19 C20 123.7(12) . . ?
N4 C19 C27 107.1(8) . . ?
N4 C19 C20 129.1(13) . . ?
C18 N4 H4A 127.4 . . ?
C19 N4 C18 105.2(10) . . ?
C19 N4 H4A 127.4 . . ?
C33 C28 C27 121.6(7) . . ?
C33 C28 C29 120.0 . . ?
C29 C28 C27 118.4(7) . . ?
C28 C33 H33 120.0 . . ?
C28 C33 C32 120.0 . . ?
C32 C33 H33 120.0 . . ?
C33 C32 H32 120.0 . . ?
C31 C32 C33 120.0 . . ?
C31 C32 H32 120.0 . . ?
C32 C31 C34 118.6(8) . . ?
C30 C31 C32 120.0 . . ?
C30 C31 C34 117.5(8) . . ?
C31 C30 H30 120.0 . . ?
C29 C30 C31 120.0 . . ?
C29 C30 H30 120.0 . . ?
C28 C29 H29 120.0 . . ?
C30 C29 C28 120.0 . . ?
C30 C29 H29 120.0 . . ?
C26 C20 C19 117.5(8) . . ?
C26 C20 C21 120.0 . . ?
C21 C20 C19 121.5(8) . . ?
C20 C26 H26 120.0 . . ?
C20 C26 C25 120.0 . . ?
C25 C26 H26 120.0 . . ?
C26 C25 H25 120.0 . . ?
C23 C25 C26 120.0 . . ?
C23 C25 H25 120.0 . . ?
C25 C23 C22 120.0 . . ?
C25 C23 C24 117.3(8) . . ?
C22 C23 C24 122.2(8) . . ?
C23 C22 H22 120.0 . . ?
C21 C22 C23 120.0 . . ?
C21 C22 H22 120.0 . . ?
C20 C21 H21 120.0 . . ?
C22 C21 C20 120.0 . . ?
C22 C21 H21 120.0 . . ?
C34 O5 H5 125.9 . . ?
O4 C24 C23 116.4(11) . . ?
O4 C24 O3 126.9(13) . . ?
O3 C24 C23 115.8(11) . . ?
C24 O4 H4B 133.7 . . ?
O5 C34 C31 116.0(12) . . ?
O6 C34 C31 115.1(11) . . ?
O6 C34 O5 126.7(13) . . ?

loop_
_geom_bond_atom_site_label_1
_geom_bond_atom_site_label_2
_geom_bond_distance
_geom_bond_site_symmetry_2
_geom_bond_publ_flag
Zr1 Zr2 3.4976(4) 13_545 ?
Zr1 Zr2 3.4976(4) 4_545 ?
Zr1 Zr2 3.4976(4) 16 ?
Zr1 Zr2 3.4977(4) . ?
Zr1 O2 2.200(2) . ?
Zr1 O2 2.200(2) 9_545 ?
Zr1 O2 2.200(2) 16 ?
Zr1 O2 2.200(2) 24_545 ?
Zr1 O7 2.143(3) . ?
Zr1 O7 2.143(3) 16 ?
Zr1 O8 2.173(4) . ?
Zr1 O8 2.173(4) 9_545 ?
Zr2 Zr2 3.5467(8) 16 ?
Zr2 Zr2 3.5164(9) 4_545 ?
Zr2 O1 2.243(2) 4_545 ?
Zr2 O1 2.243(2) 24_545 ?
Zr2 O7 2.1269(19) 4_545 ?
Zr2 O7 2.1271(19) . ?
Zr2 O8 2.134(2) . ?
Zr2 O8 2.134(2) 21 ?
Zr2 O10 2.168(4) . ?
Zr2 O9 2.211(4) . ?
O2 C1 1.260(4) . ?
O1 C1 1.275(4) . ?
O10 H10A 0.8702 . ?
O10 H10B 0.8699 . ?
O9 H9A 0.8695 . ?
O9 H9A 0.8694 21 ?
O9 H9B 0.8696 . ?
O9 H9B 0.8696 21 ?
C1 C2 1.476(4) . ?
C2 C7 1.369(5) . ?
C2 C3 1.376(5) . ?
C7 H7 0.9500 . ?
C7 C6 1.401(5) . ?
C6 H6 0.9500 . ?
C6 C5 1.366(5) . ?
C5 C4 1.390(5) . ?
C5 C9 1.503(5) . ?
C4 H4 0.9500 . ?
C4 C3 1.392(5) . ?
C3 H3 0.9500 . ?
C9 C8 1.384(4) . ?
C9 C10 1.362(5) . ?
C8 H8 0.9507 . ?
C10 H10 0.9513 . ?
C10 C11 1.387(4) . ?
C11 C12 1.533(16) . ?
C12 C13 1.3900 . ?
C12 C17 1.3900 . ?
C13 C14 1.3900 . ?
C13 C18 1.509(9) . ?
C14 H14 0.9500 . ?
C14 C15 1.3900 . ?
C15 C16 1.3900 . ?
C16 C17 1.3900 . ?
C16 N1 1.384(18) . ?
C17 N2 1.385(17) . ?
S1 N2 1.597(17) . ?
S1 N1 1.594(17) . ?
C18 N3 1.401(10) . ?
C18 N4 1.386(10) . ?
N3 C27 1.403(10) . ?
C27 C19 1.482(9) . ?
C27 C28 1.465(9) . ?
C19 N4 1.378(10) . ?
C19 C20 1.495(9) . ?
N4 H4A 0.8800 . ?
C28 C33 1.3900 . ?
C28 C29 1.3900 . ?
C33 H33 0.9500 . ?
C33 C32 1.3900 . ?
C32 H32 0.9500 . ?
C32 C31 1.3900 . ?
C31 C30 1.3900 . ?
C31 C34 1.486(9) . ?
C30 H30 0.9500 . ?
C30 C29 1.3900 . ?
C29 H29 0.9500 . ?
C20 C26 1.3900 . ?
C20 C21 1.3900 . ?
C26 H26 0.9500 . ?
C26 C25 1.3900 . ?
C25 H25 0.9500 . ?
C25 C23 1.3900 . ?
C23 C22 1.3900 . ?
C23 C24 1.491(9) . ?
C22 H22 0.9500 . ?
C22 C21 1.3900 . ?
C21 H21 0.9500 . ?
O5 H5 0.8399 . ?
O5 C34 1.239(9) . ?
O6 C34 1.235(9) . ?
C24 O4 1.234(9) . ?
C24 O3 1.244(9) . ?
O4 H4B 0.8400 . ?

loop_
_geom_torsion_atom_site_label_1
_geom_torsion_atom_site_label_2
_geom_torsion_atom_site_label_3
_geom_torsion_atom_site_label_4
_geom_torsion
_geom_torsion_site_symmetry_1
_geom_torsion_site_symmetry_2
_geom_torsion_site_symmetry_3
_geom_torsion_site_symmetry_4
_geom_torsion_publ_flag
Zr1 O2 C1 O1 -4.7(6) . . . . ?
Zr1 O2 C1 C2 175.5(2) . . . . ?
Zr2 O1 C1 O2 2.3(6) 4_545 . . . ?
Zr2 O1 C1 C2 -177.9(3) 4_545 . . . ?
O2 C1 C2 C7 9.9(6) . . . . ?
O2 C1 C2 C3 -170.7(4) . . . . ?
O1 C1 C2 C7 -169.9(4) . . . . ?
O1 C1 C2 C3 9.4(6) . . . . ?
C1 C2 C7 C6 179.4(4) . . . . ?
C1 C2 C3 C4 -179.7(4) . . . . ?
C2 C7 C6 C5 -0.1(7) . . . . ?
C7 C2 C3 C4 -0.3(7) . . . . ?
C7 C6 C5 C4 0.3(8) . . . . ?
C7 C6 C5 C9 179.2(4) . . . . ?
C6 C5 C4 C3 -0.5(8) . . . . ?
C6 C5 C9 C8 39.3(8) . . . . ?
C6 C5 C9 C10 -140.1(5) . . . . ?
C5 C4 C3 C2 0.6(7) . . . . ?
C5 C9 C8 C9 179.2(4) . . . 22 ?
C5 C9 C10 C11 179.2(6) . . . . ?
C4 C5 C9 C8 -141.8(6) . . . . ?
C4 C5 C9 C10 38.8(8) . . . . ?
C3 C2 C7 C6 0.1(7) . . . . ?
C9 C5 C4 C3 -179.5(4) . . . . ?
C9 C10 C11 C10 1.7(11) . . . 22 ?
C9 C10 C11 C12 -172.8(12) . . . . ?
C8 C9 C10 C11 -0.2(9) . . . . ?
C10 C9 C8 C9 -1.4(11) . . . 22 ?
C10 C11 C12 C13 -127.9(10) . . . . ?
C10 C11 C12 C13 58.0(19) 22 . . . ?
C10 C11 C12 C17 -127.3(18) 22 . . . ?
C10 C11 C12 C17 47(3) . . . . ?
C11 C12 C13 C14 175(3) . . . . ?
C11 C12 C13 C18 -10.9(19) . . . . ?
C11 C12 C17 C16 -174(4) . . . . ?
C11 C12 C17 N2 0(4) . . . . ?
C12 C13 C14 C15 0.0 . . . . ?
C12 C13 C18 N3 -110.1(19) . . . . ?
C12 C13 C18 N4 56(2) . . . . ?
C12 C17 N2 S1 -175.2(6) . . . . ?
C13 C12 C17 C16 0.0 . . . . ?
C13 C12 C17 N2 174.1(14) . . . . ?
C13 C14 C15 C16 0.0 . . . . ?
C13 C18 N3 C27 170(2) . . . . ?
C13 C18 N4 C19 -169(2) . . . . ?
C14 C13 C18 N3 64(3) . . . . ?
C14 C13 C18 N4 -130(2) . . . . ?
C14 C15 C16 C17 0.0 . . . . ?
C14 C15 C16 N1 -176.8(14) . . . . ?
C15 C16 C17 C12 0.0 . . . . ?
C15 C16 C17 N2 -174.8(13) . . . . ?
C15 C16 N1 S1 174.1(6) . . . . ?
C16 C17 N2 S1 -0.7(17) . . . . ?
C17 C12 C13 C14 0.0 . . . . ?
C17 C12 C13 C18 174(2) . . . . ?
C17 C16 N1 S1 -2.9(17) . . . . ?
N2 S1 N1 C16 2.3(16) . . . . ?
N1 C16 C17 C12 177.3(12) . . . . ?
N1 C16 C17 N2 2.5(19) . . . . ?
N1 S1 N2 C17 -1.0(16) . . . . ?
C18 C13 C14 C15 -175.1(17) . . . . ?
C18 N3 C27 C19 -4.2(16) . . . . ?
C18 N3 C27 C28 -167.6(17) . . . . ?
N3 C18 N4 C19 -2(3) . . . . ?
N3 C27 C19 N4 3(3) . . . . ?
N3 C27 C19 C20 179(2) . . . . ?
N3 C27 C28 C33 138.6(19) . . . . ?
N3 C27 C28 C29 -44(2) . . . . ?
C27 C19 N4 C18 -1(3) . . . . ?
C27 C19 C20 C26 -19(3) . . . . ?
C27 C19 C20 C21 173(2) . . . . ?
C27 C28 C33 C32 177.3(7) . . . . ?
C27 C28 C29 C30 -177.4(7) . . . . ?
C19 C27 C28 C33 -23(2) . . . . ?
C19 C27 C28 C29 154(2) . . . . ?
C19 C20 C26 C25 -168.6(19) . . . . ?
C19 C20 C21 C22 168.1(19) . . . . ?
N4 C18 N3 C27 3.8(18) . . . . ?
N4 C19 C20 C26 156(3) . . . . ?
N4 C19 C20 C21 -13(4) . . . . ?
C28 C27 C19 N4 167.7(18) . . . . ?
C28 C27 C19 C20 -17(3) . . . . ?
C28 C33 C32 C31 0.0 . . . . ?
C33 C28 C29 C30 0.0 . . . . ?
C33 C32 C31 C30 0.0 . . . . ?
C33 C32 C31 C34 157.2(16) . . . . ?
C32 C31 C30 C29 0.0 . . . . ?
C32 C31 C34 O5 -16(3) . . . . ?
C32 C31 C34 O6 -180(3) . . . . ?
C31 C30 C29 C28 0.0 . . . . ?
C30 C31 C34 O5 142(3) . . . . ?
C30 C31 C34 O6 -22(3) . . . . ?
C29 C28 C33 C32 0.0 . . . . ?
C20 C19 N4 C18 -176(2) . . . . ?
C20 C26 C25 C23 0.0 . . . . ?
C26 C20 C21 C22 0.0 . . . . ?
C26 C25 C23 C22 0.0 . . . . ?
C26 C25 C23 C24 -171.8(18) . . . . ?
C25 C23 C22 C21 0.0 . . . . ?
C25 C23 C24 O4 137(3) . . . . ?
C25 C23 C24 O3 -33(3) . . . . ?
C23 C22 C21 C20 0.0 . . . . ?
C22 C23 C24 O4 -34(3) . . . . ?
C22 C23 C24 O3 156(3) . . . . ?
C21 C20 C26 C25 0.0 . . . . ?
C24 C23 C22 C21 171.4(19) . . . . ?
C34 C31 C30 C29 -157.5(16) . . . . ?

loop_
_smtbx_masks_void_nr
_smtbx_masks_void_average_x
_smtbx_masks_void_average_y
_smtbx_masks_void_average_z
_smtbx_masks_void_volume
_smtbx_masks_void_count_electrons
_smtbx_masks_void_content
1 -0.633 -0.435 -0.701 17140.6 325.2 '6 C5H11NO'
